data_7055947
loop_
_publ_author_name
'Bolotin, Dmitrii S.'
'Il'in, Mikhail V.'
'Novikov, Alexander S.'
'Bokach, Nadezhda A.'
'Suslonov, Vitalii V.'
'Kukushkin, Vadim Yu.'

_publ_section_title
;
 Trinuclear (aminonitrone)ZnII complexes as key intermediates in
 zinc(ii)-mediated generation of 1,2,4-oxadiazoles from amidoximes and
 nitriles
;
_journal_issue 5
_journal_name_full 'New J. Chem.'
_journal_page_first 1940
_journal_paper_doi 10.1039/C6NJ03508F
_journal_volume 41
_journal_year 2017
_chemical_formula_moiety 'C22 H32 Cl2 N8 O3 Zn, 2(C F3 O3 S)'
_chemical_formula_sum 'C24 H32 Cl2 F6 N8 O9 S2 Zn'
_chemical_formula_weight 890.96
_space_group_crystal_system triclinic
_space_group_IT_number 2
_space_group_name_Hall '-P 1'
_space_group_name_H-M_alt 'P -1'
_symmetry_space_group_name_Hall '-P 1'
_symmetry_space_group_name_H-M 'P -1'
_atom_sites_solution_hydrogens mixed
_atom_sites_solution_primary iterative
_atom_sites_solution_secondary difmap
_audit_creation_date 2016-09-12
_audit_creation_method
;
Olex2 1.2
(compiled 2016.08.25 svn.r3337 for OlexSys, GUI svn.r5221)
;
_audit_update_record
;
2016-09-12 deposited with the CCDC.
2017-01-16 downloaded from the CCDC.
;
_cell_angle_alpha 108.023(4)
_cell_angle_beta 90.814(4)
_cell_angle_gamma 95.484(4)
_cell_formula_units_Z 2
_cell_length_a 8.7052(5)
_cell_length_b 12.9506(6)
_cell_length_c 17.0474(7)
_cell_measurement_reflns_used 6106
_cell_measurement_temperature 100(2)
_cell_measurement_theta_max 30.9120
_cell_measurement_theta_min 3.1740
_cell_volume 1817.27(16)
_computing_cell_refinement
;
CrysAlisPro, Agilent Technologies,
Version 1.171.36.32 (release 02-08-2013 CrysAlis171 .NET)
(compiled Aug  2 2013,16:46:58)
;
_computing_data_collection
;
CrysAlisPro, Agilent Technologies,
Version 1.171.36.32 (release 02-08-2013 CrysAlis171 .NET)
(compiled Aug  2 2013,16:46:58)
;
_computing_data_reduction
;
CrysAlisPro, Agilent Technologies,
Version 1.171.36.32 (release 02-08-2013 CrysAlis171 .NET)
(compiled Aug  2 2013,16:46:58)
;
_computing_molecular_graphics 'Olex2 (Dolomanov et al., 2009)'
_computing_publication_material 'Olex2 (Dolomanov et al., 2009)'
_computing_structure_refinement 'ShelXL (Sheldrick, 2015)'
_computing_structure_solution
;
Superflip (Palatinus & Chapuis, 2007;Palatinus & van der Lee, 2008;
Palatinus et al., 2012)
;
_diffrn_ambient_temperature 100(2)
_diffrn_detector_area_resol_mean 16.2096
_diffrn_measured_fraction_theta_full 0.999
_diffrn_measured_fraction_theta_max 0.999
_diffrn_measurement_details
;
#__ type_ start__ end____ width___ exp.time_
  1 omega  -99.00  -72.00   1.0000  200.0000
omega____ theta____ kappa____ phi______ frames
    -      -23.4031  178.0000  -60.0000 27

#__ type_ start__ end____ width___ exp.time_
  2 omega  -77.00  -36.00   1.0000  200.0000
omega____ theta____ kappa____ phi______ frames
    -      -23.4031  119.0000   66.0000 41

#__ type_ start__ end____ width___ exp.time_
  3 omega   35.00   92.00   1.0000  200.0000
omega____ theta____ kappa____ phi______ frames
    -       24.4968  178.0000  -90.0000 57

#__ type_ start__ end____ width___ exp.time_
  4 omega   -7.00   78.00   1.0000  200.0000
omega____ theta____ kappa____ phi______ frames
    -       24.4968 -119.0000  -18.0000 85

#__ type_ start__ end____ width___ exp.time_
  5 omega    5.00   91.00   1.0000  200.0000
omega____ theta____ kappa____ phi______ frames
    -       24.4968   77.0000 -120.0000 86

#__ type_ start__ end____ width___ exp.time_
  6 omega   10.00   97.00   1.0000  200.0000
omega____ theta____ kappa____ phi______ frames
    -       24.4968   38.0000  150.0000 87

#__ type_ start__ end____ width___ exp.time_
  7 omega    5.00   96.00   1.0000  200.0000
omega____ theta____ kappa____ phi______ frames
    -       24.4968   38.0000   60.0000 91
;
_diffrn_measurement_device_type 'Xcalibur, Eos'
_diffrn_measurement_method '\w scans'
_diffrn_orient_matrix_UB_11 0.0256047000
_diffrn_orient_matrix_UB_12 0.0352617000
_diffrn_orient_matrix_UB_13 0.0398010000
_diffrn_orient_matrix_UB_21 -0.0248913000
_diffrn_orient_matrix_UB_22 -0.0415946000
_diffrn_orient_matrix_UB_23 0.0173752000
_diffrn_orient_matrix_UB_31 0.0737519000
_diffrn_orient_matrix_UB_32 -0.0195155000
_diffrn_orient_matrix_UB_33 -0.0057031000
_diffrn_radiation_monochromator graphite
_diffrn_radiation_type MoK\a
_diffrn_radiation_wavelength 0.71073
_diffrn_reflns_av_R_equivalents 0.0246
_diffrn_reflns_av_unetI/netI 0.0384
_diffrn_reflns_Laue_measured_fraction_full 0.999
_diffrn_reflns_Laue_measured_fraction_max 0.999
_diffrn_reflns_limit_h_max 11
_diffrn_reflns_limit_h_min -11
_diffrn_reflns_limit_k_max 16
_diffrn_reflns_limit_k_min -16
_diffrn_reflns_limit_l_max 22
_diffrn_reflns_limit_l_min -22
_diffrn_reflns_number 16514
_diffrn_reflns_point_group_measured_fraction_full 0.999
_diffrn_reflns_point_group_measured_fraction_max 0.999
_diffrn_reflns_theta_full 25.242
_diffrn_reflns_theta_max 27.500
_diffrn_reflns_theta_min 2.616
_diffrn_source 'Enhance (Mo) X-ray Source'
_exptl_absorpt_coefficient_mu 1.027
_exptl_absorpt_correction_T_max 1.00000
_exptl_absorpt_correction_T_min 0.85032
_exptl_absorpt_correction_type multi-scan
_exptl_absorpt_process_details
;
CrysAlisPro, Agilent Technologies,
Version 1.171.36.32 (release 02-08-2013 CrysAlis171 .NET)
(compiled Aug  2 2013,16:46:58)
Empirical absorption correction using spherical harmonics,
 implemented in SCALE3 ABSPACK scaling algorithm.
;
_exptl_crystal_colour 'clear colourless'
_exptl_crystal_colour_lustre clear
_exptl_crystal_colour_primary colourless
_exptl_crystal_density_diffrn 1.628
_exptl_crystal_description prism
_exptl_crystal_F_000 908
_exptl_crystal_size_max 0.15
_exptl_crystal_size_mid 0.1
_exptl_crystal_size_min 0.1
_refine_diff_density_max 2.589
_refine_diff_density_min -0.580
_refine_diff_density_rms 0.094
_refine_ls_extinction_method none
_refine_ls_goodness_of_fit_ref 1.045
_refine_ls_hydrogen_treatment mixed
_refine_ls_matrix_type full
_refine_ls_number_parameters 477
_refine_ls_number_reflns 8351
_refine_ls_number_restraints 2
_refine_ls_restrained_S_all 1.045
_refine_ls_R_factor_all 0.0688
_refine_ls_R_factor_gt 0.0509
_refine_ls_shift/su_max 0.001
_refine_ls_shift/su_mean 0.000
_refine_ls_structure_factor_coef Fsqd
_refine_ls_weighting_details 'w=1/[\s^2^(Fo^2^)+(0.0519P)^2^+4.4074P] where P=(Fo^2^+2Fc^2^)/3'
_refine_ls_weighting_scheme calc
_refine_ls_wR_factor_gt 0.1203
_refine_ls_wR_factor_ref 0.1342
_reflns_Friedel_coverage 0.000
_reflns_number_gt 6629
_reflns_number_total 8351
_reflns_threshold_expression 'I > 2\s(I)'
_cod_data_source_file c6nj03508f2.cif
_cod_data_source_block 4b_OTf2
_cod_depositor_comments 'Adding full bibliography for 7055945--7055952.cif.'
_cod_database_code 7055947
_chemical_oxdiff_formula 'Zn S F3 C22 H21 N O3'
_shelx_space_group_comment
;
The symmetry employed for this shelxl refinement is uniquely defined
by the following loop, which should always be used as a source of
symmetry information in preference to the above space-group names.
They are only intended as comments.
;
_reflns_odcompleteness_completeness 99.89
_reflns_odcompleteness_iscentric 1
_reflns_odcompleteness_theta 28.98
_olex2_refinement_description
;
1. Fixed Uiso
 At 1.2 times of:
  All C(H) groups, {H3AA,H3AB,H3AC} of C3A, {H4A,H4B,H4C} of C4, All C(H,H)
  groups, All N(H) groups, All N(H,H) groups
 At 1.5 times of:
  All O(H) groups, {H12A,H12B,H12C} of C12, {H4AA,H4AB,H4AC} of C4A, {H3B,H3C,
  H3D} of C3
2. Restrained distances
 O2-H2
 0.85 with sigma of 0.01
 C11-H2
 1.897194 with sigma of 0.02
3.a Secondary CH2 refined with riding coordinates:
 C11(H11A,H11B)
3.b Aromatic/amide H refined with riding coordinates:
 N3(H3), N3A(H3A), C8(H8), C9(H9), C10(H10), C7A(H7A), C7(H7), C10A(H10A),
 C9A(H9A), C8A(H8A)
3.c X=CH2 refined with riding coordinates:
 N2(H2A,H2B), N2A(H2AA,H2AB)
3.d Idealised Me refined as rotating group:
 C4(H4A,H4B,H4C), C3A(H3AA,H3AB,H3AC), C3(H3B,H3C,H3D), C4A(H4AA,H4AB,H4AC),
 C12(H12A,H12B,H12C)
;
_shelx_shelxl_version_number 2014/7
_olex2_submission_special_instructions 'No special instructions were received'

loop_
_space_group_symop_operation_xyz
'x, y, z'
'-x, -y, -z'

loop_
_atom_site_label
_atom_site_type_symbol
_atom_site_fract_x
_atom_site_fract_y
_atom_site_fract_z
_atom_site_U_iso_or_equiv
_atom_site_adp_type
_atom_site_occupancy
_atom_site_site_symmetry_order
_atom_site_calc_flag
_atom_site_refinement_flags_posn
Zn1 Zn 0.48136(4) 0.72133(3) 0.15761(2) 0.02416(11) Uani 1 1 d .
S2 S 0.99154(9) 0.81942(6) 0.53595(5) 0.01947(16) Uani 1 1 d .
Cl1 Cl 0.17148(10) 0.91872(7) 0.11345(5) 0.02780(18) Uani 1 1 d .
S1 S 0.36871(10) 0.68397(7) -0.05636(5) 0.02550(18) Uani 1 1 d .
Cl1A Cl 0.42164(11) 0.84668(10) 0.46357(6) 0.0416(2) Uani 1 1 d .
O4 O 0.4464(3) 0.7889(2) -0.05249(15) 0.0275(5) Uani 1 1 d .
N3 N 0.3760(3) 0.5913(2) 0.17754(17) 0.0210(5) Uani 1 1 d .
H3 H 0.4074 0.5270 0.1530 0.025 Uiso 1 1 calc R
O3 O 0.3294(3) 0.6709(2) 0.02272(15) 0.0317(6) Uani 1 1 d .
F3 F 0.0954(3) 0.5848(2) -0.11548(17) 0.0533(7) Uani 1 1 d .
O7 O 1.1277(3) 0.8694(2) 0.58770(15) 0.0301(5) Uani 1 1 d .
O6 O 1.0149(3) 0.76663(19) 0.45002(14) 0.0275(5) Uani 1 1 d .
O1 O 0.2051(3) 0.69587(17) 0.26026(13) 0.0206(4) Uani 1 1 d .
F7 F 0.7969(3) 0.6505(2) 0.53408(16) 0.0580(8) Uani 1 1 d .
N2 N 0.1366(3) 0.8903(2) 0.33552(17) 0.0240(6) Uani 1 1 d .
H2A H 0.0898 0.8339 0.3473 0.029 Uiso 1 1 calc R
H2B H 0.1134 0.9566 0.3614 0.029 Uiso 1 1 calc R
F5 F 0.0972(3) 0.75784(19) -0.06218(15) 0.0399(5) Uani 1 1 d .
N3A N 0.5756(3) 0.8427(2) 0.12256(16) 0.0196(5) Uani 1 1 d .
H3A H 0.5422 0.8516 0.0764 0.023 Uiso 1 1 calc R
N4A N 0.7768(3) 0.9868(2) 0.14787(16) 0.0221(6) Uani 1 1 d .
N1 N 0.2882(3) 0.7826(2) 0.23566(16) 0.0200(5) Uani 1 1 d .
F6 F 0.8968(3) 0.7426(2) 0.65419(14) 0.0486(6) Uani 1 1 d .
C4 C 0.2313(4) 0.4066(3) 0.2148(2) 0.0288(7) Uani 1 1 d .
H4A H 0.2355 0.3868 0.1546 0.035 Uiso 1 1 calc GR
H4B H 0.1559 0.3549 0.2292 0.035 Uiso 1 1 calc GR
H4C H 0.3334 0.4041 0.2387 0.035 Uiso 1 1 calc GR
O8 O 0.8632(3) 0.8861(2) 0.55066(14) 0.0293(5) Uani 1 1 d .
F8 F 1.0328(4) 0.6372(2) 0.56545(19) 0.0616(8) Uani 1 1 d .
N4 N 0.1851(3) 0.5168(2) 0.24756(17) 0.0225(6) Uani 1 1 d .
N1A N 0.6471(3) 0.8101(2) 0.25887(17) 0.0243(6) Uani 1 1 d .
O1A O 0.7258(3) 0.90467(18) 0.24370(13) 0.0215(5) Uani 1 1 d .
C2 C 0.2621(3) 0.5981(2) 0.22568(18) 0.0182(6) Uani 1 1 d .
F4 F 0.1935(3) 0.6932(2) -0.18048(14) 0.0473(6) Uani 1 1 d .
C3A C 0.8795(4) 1.0695(3) 0.2099(2) 0.0269(7) Uani 1 1 d .
H3AA H 0.9588 1.1025 0.1821 0.032 Uiso 1 1 calc GR
H3AB H 0.9293 1.0350 0.2458 0.032 Uiso 1 1 calc GR
H3AC H 0.8192 1.1262 0.2431 0.032 Uiso 1 1 calc GR
C2A C 0.6867(3) 0.9097(3) 0.16721(18) 0.0181(6) Uani 1 1 d .
C8 C 0.4773(4) 1.1631(3) 0.2433(2) 0.0281(7) Uani 1 1 d .
H8 H 0.5304 1.2270 0.2362 0.034 Uiso 1 1 calc R
C9 C 0.5032(4) 1.1367(3) 0.3153(2) 0.0290(7) Uani 1 1 d .
H9 H 0.5740 1.1827 0.3575 0.035 Uiso 1 1 calc R
C6 C 0.2979(4) 1.0026(3) 0.19213(19) 0.0203(6) Uani 1 1 d .
C10 C 0.4260(4) 1.0438(3) 0.3255(2) 0.0252(7) Uani 1 1 d .
H10 H 0.4436 1.0268 0.3751 0.030 Uiso 1 1 calc R
O5 O 0.4282(4) 0.5905(2) -0.11275(18) 0.0447(7) Uani 1 1 d .
C5 C 0.3223(4) 0.9743(2) 0.26407(19) 0.0190(6) Uani 1 1 d .
C6A C 0.4984(4) 0.7258(4) 0.4169(2) 0.0350(9) Uani 1 1 d .
C1A C 0.6719(4) 0.8193(3) 0.3367(2) 0.0229(7) Uani 1 1 d .
O2 O 0.6455(4) 0.6117(2) 0.0841(2) 0.0474(8) Uani 1 1 d D
H2 H 0.636(4) 0.5473(19) 0.088(3) 0.071 Uiso 1 1 d DR
C7A C 0.4424(5) 0.6314(4) 0.4368(2) 0.0460(12) Uani 1 1 d .
H7A H 0.3659 0.6350 0.4765 0.055 Uiso 1 1 calc R
C1 C 0.2428(3) 0.8751(3) 0.27838(18) 0.0187(6) Uani 1 1 d .
C13 C 0.1795(5) 0.6807(3) -0.1055(2) 0.0327(8) Uani 1 1 d .
C14 C 0.9256(5) 0.7063(3) 0.5739(2) 0.0340(8) Uani 1 1 d .
C7 C 0.3739(4) 1.0959(3) 0.1818(2) 0.0255(7) Uani 1 1 d .
H7 H 0.3554 1.1139 0.1327 0.031 Uiso 1 1 calc R
N2A N 0.7473(3) 0.9041(2) 0.39345(17) 0.0271(6) Uani 1 1 d .
H2AA H 0.7860 0.9613 0.3799 0.033 Uiso 1 1 calc R
H2AB H 0.7587 0.9033 0.4446 0.033 Uiso 1 1 calc R
C3 C 0.0739(4) 0.5358(3) 0.3125(2) 0.0314(8) Uani 1 1 d .
H3B H -0.0200 0.4854 0.2929 0.047 Uiso 1 1 calc GR
H3C H 0.0479 0.6112 0.3266 0.047 Uiso 1 1 calc GR
H3D H 0.1190 0.5237 0.3615 0.047 Uiso 1 1 calc GR
C5A C 0.6097(4) 0.7220(3) 0.3597(2) 0.0280(7) Uani 1 1 d .
C10A C 0.6660(5) 0.6195(3) 0.3198(3) 0.0416(10) Uani 1 1 d .
H10A H 0.7416 0.6144 0.2795 0.050 Uiso 1 1 calc R
C4A C 0.7535(4) 1.0000(3) 0.0663(2) 0.0279(7) Uani 1 1 d .
H4AA H 0.6615 1.0378 0.0657 0.042 Uiso 1 1 calc GR
H4AB H 0.7396 0.9280 0.0243 0.042 Uiso 1 1 calc GR
H4AC H 0.8439 1.0430 0.0545 0.042 Uiso 1 1 calc GR
C9A C 0.6102(6) 0.5275(4) 0.3400(3) 0.0458(11) Uani 1 1 d .
H9A H 0.6480 0.4593 0.3138 0.055 Uiso 1 1 calc R
C8A C 0.4998(6) 0.5350(4) 0.3982(3) 0.0496(12) Uani 1 1 d .
H8A H 0.4627 0.4714 0.4117 0.059 Uiso 1 1 calc R
C11 C 0.7879(5) 0.6301(4) 0.0477(3) 0.0526(12) Uani 1 1 d D
H11A H 0.7776 0.6856 0.0196 0.063 Uiso 1 1 calc R
H11B H 0.8083 0.5615 0.0052 0.063 Uiso 1 1 calc R
C12 C 0.9255(6) 0.6683(4) 0.1095(3) 0.0534(12) Uani 1 1 d .
H12A H 1.0200 0.6754 0.0801 0.080 Uiso 1 1 calc GR
H12B H 0.9349 0.6149 0.1388 0.080 Uiso 1 1 calc GR
H12C H 0.9103 0.7392 0.1492 0.080 Uiso 1 1 calc GR

loop_
_atom_site_aniso_label
_atom_site_aniso_U_11
_atom_site_aniso_U_22
_atom_site_aniso_U_33
_atom_site_aniso_U_23
_atom_site_aniso_U_13
_atom_site_aniso_U_12
Zn1 0.0259(2) 0.0205(2) 0.0258(2) 0.00804(15) 0.00243(15) -0.00211(15)
S2 0.0253(4) 0.0173(4) 0.0150(3) 0.0049(3) 0.0027(3) -0.0016(3)
Cl1 0.0380(5) 0.0255(4) 0.0189(4) 0.0066(3) -0.0045(3) 0.0007(3)
S1 0.0342(4) 0.0181(4) 0.0238(4) 0.0059(3) -0.0002(3) 0.0033(3)
Cl1A 0.0313(5) 0.0651(7) 0.0297(5) 0.0165(5) 0.0045(4) 0.0054(4)
O4 0.0308(13) 0.0276(13) 0.0273(12) 0.0146(10) -0.0018(10) -0.0013(10)
N3 0.0212(13) 0.0170(12) 0.0240(14) 0.0045(10) 0.0040(11) 0.0034(10)
O3 0.0375(14) 0.0326(14) 0.0286(13) 0.0167(11) -0.0037(11) -0.0028(11)
F3 0.0568(16) 0.0313(13) 0.0654(17) 0.0140(12) -0.0266(13) -0.0185(11)
O7 0.0276(12) 0.0335(14) 0.0261(12) 0.0085(11) -0.0017(10) -0.0092(10)
O6 0.0379(14) 0.0247(12) 0.0171(11) 0.0028(9) 0.0076(10) 0.0017(10)
O1 0.0242(11) 0.0164(10) 0.0219(11) 0.0073(9) 0.0059(9) 0.0010(8)
F7 0.0654(17) 0.0572(17) 0.0487(15) 0.0266(13) -0.0148(13) -0.0388(14)
N2 0.0272(14) 0.0212(14) 0.0237(14) 0.0063(11) 0.0086(11) 0.0039(11)
F5 0.0338(12) 0.0380(13) 0.0421(13) 0.0047(10) -0.0081(10) 0.0035(10)
N3A 0.0204(13) 0.0229(13) 0.0164(12) 0.0075(10) 0.0009(10) 0.0031(10)
N4A 0.0286(14) 0.0236(14) 0.0157(12) 0.0093(11) 0.0014(11) 0.0004(11)
N1 0.0247(13) 0.0177(13) 0.0194(13) 0.0085(10) 0.0054(10) 0.0005(10)
F6 0.0597(16) 0.0619(17) 0.0291(12) 0.0275(12) 0.0016(11) -0.0148(13)
C4 0.0324(18) 0.0179(16) 0.0348(19) 0.0080(14) 0.0013(15) -0.0029(13)
O8 0.0370(14) 0.0326(13) 0.0193(11) 0.0068(10) 0.0050(10) 0.0125(11)
F8 0.084(2) 0.0382(14) 0.076(2) 0.0355(14) 0.0038(16) 0.0157(14)
N4 0.0275(14) 0.0174(13) 0.0218(13) 0.0055(11) 0.0027(11) -0.0001(11)
N1A 0.0272(14) 0.0235(14) 0.0250(14) 0.0139(12) 0.0004(11) -0.0053(11)
O1A 0.0243(11) 0.0230(11) 0.0190(11) 0.0116(9) -0.0017(9) -0.0048(9)
C2 0.0202(14) 0.0168(14) 0.0163(14) 0.0041(11) -0.0034(11) -0.0002(11)
F4 0.0613(16) 0.0542(16) 0.0262(11) 0.0142(11) -0.0110(11) 0.0009(12)
C3A 0.0287(17) 0.0263(17) 0.0253(17) 0.0094(14) 0.0017(14) -0.0032(14)
C2A 0.0203(14) 0.0211(15) 0.0150(14) 0.0071(12) 0.0046(11) 0.0061(12)
C8 0.0303(18) 0.0202(16) 0.0351(19) 0.0111(14) 0.0075(15) 0.0005(13)
C9 0.0291(18) 0.0249(17) 0.0296(18) 0.0054(14) -0.0028(14) -0.0020(14)
C6 0.0238(15) 0.0195(15) 0.0170(14) 0.0040(12) 0.0024(12) 0.0048(12)
C10 0.0281(17) 0.0253(17) 0.0224(16) 0.0081(13) 0.0013(13) 0.0021(13)
O5 0.063(2) 0.0315(15) 0.0369(15) 0.0022(12) 0.0116(14) 0.0183(14)
C5 0.0224(15) 0.0179(14) 0.0172(14) 0.0053(12) 0.0035(12) 0.0043(12)
C6A 0.0315(19) 0.050(2) 0.0239(17) 0.0169(17) -0.0088(14) -0.0112(17)
C1A 0.0195(15) 0.0296(17) 0.0229(16) 0.0139(14) -0.0023(12) -0.0006(13)
O2 0.0467(17) 0.0343(16) 0.065(2) 0.0180(15) 0.0226(15) 0.0085(13)
C7A 0.041(2) 0.074(3) 0.0239(19) 0.025(2) -0.0100(17) -0.021(2)
C1 0.0194(14) 0.0219(15) 0.0149(14) 0.0064(12) -0.0028(11) 0.0006(12)
C13 0.043(2) 0.0244(17) 0.0271(18) 0.0064(14) -0.0109(16) -0.0052(15)
C14 0.043(2) 0.0307(19) 0.0299(19) 0.0158(16) -0.0016(16) -0.0088(16)
C7 0.0328(18) 0.0226(16) 0.0248(16) 0.0113(13) 0.0085(14) 0.0068(14)
N2A 0.0314(15) 0.0302(15) 0.0223(14) 0.0147(12) -0.0037(12) -0.0052(12)
C3 0.038(2) 0.0264(18) 0.0280(18) 0.0072(14) 0.0108(15) -0.0051(15)
C5A 0.0262(17) 0.0357(19) 0.0246(17) 0.0183(15) -0.0106(13) -0.0125(14)
C10A 0.052(2) 0.031(2) 0.046(2) 0.0234(18) -0.0231(19) -0.0103(18)
C4A 0.0368(19) 0.0292(18) 0.0206(16) 0.0134(14) 0.0013(14) -0.0010(15)
C9A 0.060(3) 0.036(2) 0.045(2) 0.0222(19) -0.017(2) -0.010(2)
C8A 0.062(3) 0.046(3) 0.042(2) 0.025(2) -0.026(2) -0.026(2)
C11 0.041(2) 0.036(2) 0.080(4) 0.015(2) 0.025(2) 0.0119(19)
C12 0.055(3) 0.039(2) 0.064(3) 0.017(2) 0.005(2) -0.010(2)

loop_
_atom_type_symbol
_atom_type_description
_atom_type_scat_dispersion_real
_atom_type_scat_dispersion_imag
_atom_type_scat_source
C C 0.0033 0.0016 'International Tables Vol C Tables 4.2.6.8 and 6.1.1.4'
H H 0.0000 0.0000 'International Tables Vol C Tables 4.2.6.8 and 6.1.1.4'
Cl Cl 0.1484 0.1585 'International Tables Vol C Tables 4.2.6.8 and 6.1.1.4'
F F 0.0171 0.0103 'International Tables Vol C Tables 4.2.6.8 and 6.1.1.4'
N N 0.0061 0.0033 'International Tables Vol C Tables 4.2.6.8 and 6.1.1.4'
O O 0.0106 0.0060 'International Tables Vol C Tables 4.2.6.8 and 6.1.1.4'
S S 0.1246 0.1234 'International Tables Vol C Tables 4.2.6.8 and 6.1.1.4'
Zn Zn 0.2839 1.4301 'International Tables Vol C Tables 4.2.6.8 and 6.1.1.4'

loop_
_geom_angle_atom_site_label_1
_geom_angle_atom_site_label_2
_geom_angle_atom_site_label_3
_geom_angle
N3 Zn1 N1 75.44(10)
N3 Zn1 N1A 111.10(11)
N3 Zn1 O2 86.94(11)
N3A Zn1 N3 172.40(11)
N3A Zn1 N1 106.99(10)
N3A Zn1 N1A 76.28(10)
N3A Zn1 O2 90.53(11)
N1 Zn1 O2 162.37(10)
N1A Zn1 N1 90.29(10)
N1A Zn1 O2 95.90(12)
O7 S2 O8 113.94(15)
O7 S2 C14 102.99(16)
O6 S2 O7 116.57(15)
O6 S2 O8 114.10(15)
O6 S2 C14 103.50(16)
O8 S2 C14 103.43(17)
O4 S1 O3 115.27(15)
O4 S1 C13 104.18(16)
O3 S1 C13 102.75(17)
O5 S1 O4 116.06(17)
O5 S1 O3 114.30(17)
O5 S1 C13 101.56(18)
Zn1 N3 H3 119.3
C2 N3 Zn1 121.5(2)
C2 N3 H3 119.3
C2 O1 N1 111.7(2)
H2A N2 H2B 120.0
C1 N2 H2A 120.0
C1 N2 H2B 120.0
Zn1 N3A H3A 119.9
C2A N3A Zn1 120.2(2)
C2A N3A H3A 119.9
C2A N4A C3A 121.8(3)
C2A N4A C4A 118.6(3)
C4A N4A C3A 118.8(3)
O1 N1 Zn1 110.85(17)
C1 N1 Zn1 138.8(2)
C1 N1 O1 108.8(2)
H4A C4 H4B 109.5
H4A C4 H4C 109.5
H4B C4 H4C 109.5
N4 C4 H4A 109.5
N4 C4 H4B 109.5
N4 C4 H4C 109.5
C2 N4 C4 118.9(3)
C2 N4 C3 122.9(3)
C3 N4 C4 117.5(3)
O1A N1A Zn1 111.08(17)
C1A N1A Zn1 138.3(2)
C1A N1A O1A 108.2(3)
C2A O1A N1A 111.8(2)
N3 C2 O1 120.3(3)
N3 C2 N4 127.5(3)
N4 C2 O1 112.2(3)
N4A C3A H3AA 109.5
N4A C3A H3AB 109.5
N4A C3A H3AC 109.5
H3AA C3A H3AB 109.5
H3AA C3A H3AC 109.5
H3AB C3A H3AC 109.5
N3A C2A N4A 128.1(3)
N3A C2A O1A 120.0(3)
N4A C2A O1A 111.8(3)
C9 C8 H8 120.0
C7 C8 H8 120.0
C7 C8 C9 119.9(3)
C8 C9 H9 120.0
C10 C9 C8 120.0(3)
C10 C9 H9 120.0
C5 C6 Cl1 119.9(2)
C7 C6 Cl1 118.8(2)
C7 C6 C5 121.4(3)
C9 C10 H10 119.5
C9 C10 C5 121.0(3)
C5 C10 H10 119.5
C6 C5 C1 123.4(3)
C10 C5 C6 118.0(3)
C10 C5 C1 118.6(3)
C7A C6A Cl1A 118.9(3)
C5A C6A Cl1A 119.9(3)
C5A C6A C7A 121.2(4)
N1A C1A N2A 126.1(3)
N1A C1A C5A 114.1(3)
N2A C1A C5A 119.7(3)
Zn1 O2 H2 114(2)
C11 O2 Zn1 133.8(3)
C11 O2 H2 109.6(19)
C6A C7A H7A 120.5
C8A C7A C6A 119.0(4)
C8A C7A H7A 120.5
N2 C1 C5 117.2(3)
N1 C1 N2 126.6(3)
N1 C1 C5 116.1(3)
F3 C13 S1 110.6(3)
F3 C13 F4 107.6(3)
F5 C13 S1 113.1(2)
F5 C13 F3 106.8(3)
F5 C13 F4 107.2(3)
F4 C13 S1 111.2(3)
F7 C14 S2 112.0(3)
F7 C14 F6 107.4(3)
F7 C14 F8 108.0(3)
F6 C14 S2 110.9(3)
F8 C14 S2 110.9(3)
F8 C14 F6 107.4(3)
C8 C7 H7 120.1
C6 C7 C8 119.7(3)
C6 C7 H7 120.1
C1A N2A H2AA 120.0
C1A N2A H2AB 120.0
H2AA N2A H2AB 120.0
N4 C3 H3B 109.5
N4 C3 H3C 109.5
N4 C3 H3D 109.5
H3B C3 H3C 109.5
H3B C3 H3D 109.5
H3C C3 H3D 109.5
C6A C5A C1A 123.0(4)
C6A C5A C10A 118.3(4)
C10A C5A C1A 118.6(3)
C5A C10A H10A 120.0
C9A C10A C5A 119.9(4)
C9A C10A H10A 120.0
N4A C4A H4AA 109.5
N4A C4A H4AB 109.5
N4A C4A H4AC 109.5
H4AA C4A H4AB 109.5
H4AA C4A H4AC 109.5
H4AB C4A H4AC 109.5
C10A C9A H9A 120.0
C8A C9A C10A 119.9(5)
C8A C9A H9A 120.0
C7A C8A C9A 121.6(4)
C7A C8A H8A 119.2
C9A C8A H8A 119.2
O2 C11 H11A 108.8
O2 C11 H11B 108.8
O2 C11 C12 113.7(4)
H11A C11 H11B 107.7
C12 C11 H11A 108.8
C12 C11 H11B 108.8
C11 C12 H12A 109.5
C11 C12 H12B 109.5
C11 C12 H12C 109.5
H12A C12 H12B 109.5
H12A C12 H12C 109.5
H12B C12 H12C 109.5

loop_
_geom_bond_atom_site_label_1
_geom_bond_atom_site_label_2
_geom_bond_distance
Zn1 N3 1.965(3)
Zn1 N3A 1.961(3)
Zn1 N1 2.212(3)
Zn1 N1A 2.183(3)
Zn1 O2 2.228(3)
S2 O7 1.440(2)
S2 O6 1.439(2)
S2 O8 1.454(2)
S2 C14 1.825(4)
Cl1 C6 1.737(3)
S1 O4 1.441(2)
S1 O3 1.451(3)
S1 O5 1.439(3)
S1 C13 1.828(4)
Cl1A C6A 1.724(5)
N3 H3 0.8800
N3 C2 1.288(4)
F3 C13 1.342(4)
O1 N1 1.451(3)
O1 C2 1.366(4)
F7 C14 1.326(4)
N2 H2A 0.8800
N2 H2B 0.8800
N2 C1 1.336(4)
F5 C13 1.324(5)
N3A H3A 0.8800
N3A C2A 1.296(4)
N4A C3A 1.468(4)
N4A C2A 1.335(4)
N4A C4A 1.466(4)
N1 C1 1.296(4)
F6 C14 1.338(4)
C4 H4A 0.9800
C4 H4B 0.9800
C4 H4C 0.9800
C4 N4 1.460(4)
F8 C14 1.333(5)
N4 C2 1.346(4)
N4 C3 1.459(4)
N1A O1A 1.442(3)
N1A C1A 1.309(4)
O1A C2A 1.366(4)
F4 C13 1.343(4)
C3A H3AA 0.9800
C3A H3AB 0.9800
C3A H3AC 0.9800
C8 H8 0.9500
C8 C9 1.394(5)
C8 C7 1.388(5)
C9 H9 0.9500
C9 C10 1.382(5)
C6 C5 1.403(4)
C6 C7 1.382(5)
C10 H10 0.9500
C10 C5 1.398(5)
C5 C1 1.490(4)
C6A C7A 1.412(6)
C6A C5A 1.378(5)
C1A N2A 1.327(4)
C1A C5A 1.488(5)
O2 H2 0.855(10)
O2 C11 1.427(5)
C7A H7A 0.9500
C7A C8A 1.365(7)
C7 H7 0.9500
N2A H2AA 0.8800
N2A H2AB 0.8800
C3 H3B 0.9800
C3 H3C 0.9800
C3 H3D 0.9800
C5A C10A 1.428(6)
C10A H10A 0.9500
C10A C9A 1.387(6)
C4A H4AA 0.9800
C4A H4AB 0.9800
C4A H4AC 0.9800
C9A H9A 0.9500
C9A C8A 1.379(7)
C8A H8A 0.9500
C11 H11A 0.9900
C11 H11B 0.9900
C11 C12 1.522(7)
C12 H12A 0.9800
C12 H12B 0.9800
C12 H12C 0.9800
